data_2227077
loop_
_publ_author_name
'bin Shawkataly, Omar'
'Khan, Imthyaz Ahmed'
'Sirat, Siti Syaida'
'Yeap, Chin Sing'
'Fun, Hoong-Kun'

_publ_section_title
;
 Nonacarbonyl-1\k^3^<i>C</i>,2\k^3^<i>C</i>,3\k^3^<i>C</i>-\m-bis(diphenylarsino)methane-1:2\k^2^<i>As</i>:<i>As</i>'-[tris(2-chloroethyl)
 phosphite-3\k<i>P</i>]-<i>triangulo</i>-triruthenium(0)
;
_journal_coeditor_code SJ5029
_journal_issue 8
_journal_name_full 'Acta Crystallographica Section E'
_journal_page_first m929
_journal_page_last m930
_journal_paper_doi 10.1107/S1600536810026267
_journal_volume 66
_journal_year 2010
_chemical_formula_iupac '[Ru3 (C25 H22 As2) (C6 H12 Cl3 O3 P) (C O)9]'
_chemical_formula_moiety 'C40 H34 As2 Cl3 O12 P Ru3'
_chemical_formula_sum 'C40 H34 As2 Cl3 O12 P Ru3'
_chemical_formula_weight 1297.04
_chemical_name_systematic
;
Nonacarbonyl-1\k^3^<i>C</i>,2\k^3^<i>C</i>,3\k^3^<i>C</i>-\m-
bis(diphenylarsino)methane-1:2\k^2^<i>As</i>:<i>As</i>'-[tris(2-
chloroethyl) phosphite-3\k<i>P</i>]-<i>triangulo</i>-triruthenium(0)
;
_space_group_IT_number 61
_symmetry_cell_setting orthorhombic
_symmetry_space_group_name_Hall '-P 2ac 2ab'
_symmetry_space_group_name_H-M 'P b c a'
_atom_sites_solution_hydrogens geom
_atom_sites_solution_primary direct
_atom_sites_solution_secondary difmap
_audit_creation_method SHELXL-97
_cell_angle_alpha 90.00
_cell_angle_beta 90.00
_cell_angle_gamma 90.00
_cell_formula_units_Z 8
_cell_length_a 14.9105(5)
_cell_length_b 21.3468(7)
_cell_length_c 28.7377(9)
_cell_measurement_reflns_used 9974
_cell_measurement_temperature 100.00(10)
_cell_measurement_theta_max 30.02
_cell_measurement_theta_min 2.19
_cell_volume 9147.0(5)
_computing_cell_refinement 'SAINT (Bruker, 2009)'
_computing_data_collection 'APEX2 (Bruker, 2009)'
_computing_data_reduction 'SAINT (Bruker, 2009)'
_computing_molecular_graphics 'SHELXTL (Sheldrick, 2008)'
_computing_publication_material
;
SHELXTL (Sheldrick, 2008) and PLATON (Spek, 2009)
;
_computing_structure_refinement 'SHELXTL (Sheldrick, 2008)'
_computing_structure_solution 'SHELXTL (Sheldrick, 2008)'
_diffrn_ambient_temperature 100
_diffrn_measured_fraction_theta_full 0.998
_diffrn_measured_fraction_theta_max 0.998
_diffrn_measurement_device_type
;
Bruker SMART APEXII CCD area-detector diffractometer
;
_diffrn_measurement_method '\f and \w scans'
_diffrn_radiation_monochromator graphite
_diffrn_radiation_source 'fine-focus sealed tube'
_diffrn_radiation_type MoK\a
_diffrn_radiation_wavelength 0.71073
_diffrn_reflns_av_R_equivalents 0.0469
_diffrn_reflns_av_sigmaI/netI 0.0379
_diffrn_reflns_limit_h_max 19
_diffrn_reflns_limit_h_min -19
_diffrn_reflns_limit_k_max 27
_diffrn_reflns_limit_k_min -24
_diffrn_reflns_limit_l_max 28
_diffrn_reflns_limit_l_min -37
_diffrn_reflns_number 55092
_diffrn_reflns_theta_full 27.50
_diffrn_reflns_theta_max 27.50
_diffrn_reflns_theta_min 2.04
_diffrn_standards_number 0
_exptl_absorpt_coefficient_mu 2.683
_exptl_absorpt_correction_T_max 0.7982
_exptl_absorpt_correction_T_min 0.3653
_exptl_absorpt_correction_type multi-scan
_exptl_absorpt_process_details '(<i>SADABS</i>; Bruker, 2009)'
_exptl_crystal_colour red
_exptl_crystal_density_diffrn 1.884
_exptl_crystal_density_method 'not measured'
_exptl_crystal_description block
_exptl_crystal_F_000 5072
_exptl_crystal_size_max 0.47
_exptl_crystal_size_mid 0.18
_exptl_crystal_size_min 0.09
_refine_diff_density_max 1.404
_refine_diff_density_min -2.280
_refine_ls_extinction_method none
_refine_ls_goodness_of_fit_ref 1.276
_refine_ls_hydrogen_treatment constr
_refine_ls_matrix_type full
_refine_ls_number_parameters 532
_refine_ls_number_reflns 10492
_refine_ls_number_restraints 0
_refine_ls_restrained_S_all 1.276
_refine_ls_R_factor_all 0.0975
_refine_ls_R_factor_gt 0.0802
_refine_ls_shift/su_max_lt 0.001
_refine_ls_shift/su_mean 0.000
_refine_ls_structure_factor_coef Fsqd
_refine_ls_weighting_details 'calc w=1/[\s^2^(Fo^2^)+274.9171P] where P=(Fo^2^+2Fc^2^)/3'
_refine_ls_weighting_scheme calc
_refine_ls_wR_factor_gt 0.1736
_refine_ls_wR_factor_ref 0.1837
_reflns_number_gt 8686
_reflns_number_total 10492
_reflns_threshold_expression I>2\s(I)
_cod_data_source_file sj5029.cif
_cod_data_source_block I
_cod_database_code 2227077
_cod_database_fobs_code 2227077

loop_
_symmetry_equiv_pos_as_xyz
'x, y, z'
'-x+1/2, -y, z+1/2'
'x+1/2, -y+1/2, -z'
'-x, y+1/2, -z+1/2'
'-x, -y, -z'
'x-1/2, y, -z-1/2'
'-x-1/2, y-1/2, z'
'x, -y-1/2, z-1/2'

loop_
_atom_site_type_symbol
_atom_site_label
_atom_site_fract_x
_atom_site_fract_y
_atom_site_fract_z
_atom_site_U_iso_or_equiv
_atom_site_adp_type
_atom_site_calc_flag
_atom_site_refinement_flags
_atom_site_occupancy
_atom_site_disorder_assembly
_atom_site_disorder_group
Ru Ru1 0.21161(5) 0.32808(4) 0.36287(3) 0.01629(17) Uani d . 1 . .
Ru Ru2 0.24882(5) 0.45825(4) 0.37688(3) 0.01781(17) Uani d . 1 . .
Ru Ru3 0.13426(6) 0.39328(4) 0.43926(3) 0.01984(18) Uani d . 1 . .
As As1 0.29465(6) 0.32478(4) 0.29063(3) 0.0149(2) Uani d . 1 . .
As As2 0.36319(6) 0.46579(4) 0.31669(3) 0.0157(2) Uani d . 1 . .
Cl Cl1 -0.1760(2) 0.20128(17) 0.38798(12) 0.0469(8) Uani d . 1 . .
Cl Cl2 0.1764(3) 0.1315(2) 0.51607(17) 0.0651(11) Uani d . 1 . .
Cl Cl3 0.0908(3) 0.33271(19) 0.58014(12) 0.0515(9) Uani d . 1 . .
P P1 0.03663(18) 0.31463(13) 0.45706(10) 0.0220(5) Uani d . 1 . .
O O1 0.0321(5) 0.3570(3) 0.3155(3) 0.0248(16) Uani d . 1 . .
O O2 0.1464(6) 0.1935(4) 0.3698(3) 0.0343(19) Uani d . 1 . .
O O3 0.3930(6) 0.3016(5) 0.4095(3) 0.042(2) Uani d . 1 . .
O O4 0.3881(6) 0.4318(4) 0.4543(3) 0.043(2) Uani d . 1 . .
O O5 0.2262(6) 0.5934(4) 0.4072(3) 0.042(2) Uani d . 1 . .
O O6 0.1079(5) 0.4855(4) 0.3018(3) 0.0314(18) Uani d . 1 . .
O O7 -0.0137(6) 0.4633(4) 0.3861(3) 0.039(2) Uani d . 1 . .
O O8 0.1295(7) 0.4908(4) 0.5165(3) 0.047(2) Uani d . 1 . .
O O9 0.2772(6) 0.3235(4) 0.4958(3) 0.038(2) Uani d . 1 . .
O O10 -0.0249(5) 0.2907(4) 0.4148(3) 0.0279(17) Uani d . 1 . .
O O11 0.0830(5) 0.2504(4) 0.4713(3) 0.0301(18) Uani d . 1 . .
O O12 -0.0405(5) 0.3227(4) 0.4958(3) 0.0320(18) Uani d . 1 . .
C C1 0.3636(7) 0.2498(5) 0.2759(4) 0.0209(10) Uani d . 1 . .
C C2 0.3736(7) 0.2020(5) 0.3078(4) 0.023(2) Uani d . 1 . .
H H2A 0.3465 0.2052 0.3369 0.028 Uiso calc R 1 . .
C C3 0.4249(7) 0.1481(5) 0.2966(4) 0.026(2) Uani d . 1 . .
H H3A 0.4326 0.1159 0.3181 0.032 Uiso calc R 1 . .
C C4 0.4632(7) 0.1445(5) 0.2528(4) 0.025(2) Uani d . 1 . .
H H4A 0.4964 0.1093 0.2449 0.030 Uiso calc R 1 . .
C C5 0.4535(7) 0.1918(5) 0.2209(4) 0.024(2) Uani d . 1 . .
H H5A 0.4807 0.1887 0.1918 0.028 Uiso calc R 1 . .
C C6 0.4033(7) 0.2442(5) 0.2319(4) 0.022(2) Uani d . 1 . .
H H6A 0.3958 0.2759 0.2100 0.026 Uiso calc R 1 . .
C C7 0.2258(6) 0.3321(5) 0.2337(4) 0.0209(10) Uani d . 1 . .
C C8 0.1547(7) 0.2896(5) 0.2294(4) 0.024(2) Uani d . 1 . .
H H8A 0.1413 0.2628 0.2539 0.028 Uiso calc R 1 . .
C C9 0.1037(7) 0.2870(5) 0.1886(4) 0.029(2) Uani d . 1 . .
H H9A 0.0571 0.2583 0.1856 0.035 Uiso calc R 1 . .
C C10 0.1238(7) 0.3274(6) 0.1532(4) 0.029(2) Uani d . 1 . .
H H10A 0.0896 0.3264 0.1262 0.035 Uiso calc R 1 . .
C C11 0.1936(8) 0.3698(5) 0.1567(4) 0.030(2) Uani d . 1 . .
H H11A 0.2059 0.3969 0.1323 0.036 Uiso calc R 1 . .
C C12 0.2454(8) 0.3717(5) 0.1970(4) 0.024(2) Uani d . 1 . .
H H12A 0.2931 0.3995 0.1993 0.029 Uiso calc R 1 . .
C C13 0.3935(6) 0.3858(4) 0.2876(4) 0.0155(18) Uani d . 1 . .
H H13A 0.4457 0.3683 0.3030 0.019 Uiso calc R 1 . .
H H13B 0.4090 0.3930 0.2552 0.019 Uiso calc R 1 . .
C C14 0.4795(7) 0.4968(5) 0.3366(4) 0.021(2) Uani d . 1 . .
C C15 0.4857(9) 0.5300(7) 0.3778(5) 0.046(4) Uani d . 1 . .
H H15A 0.4354 0.5359 0.3965 0.055 Uiso calc R 1 . .
C C16 0.5688(9) 0.5547(8) 0.3910(5) 0.055(5) Uani d . 1 . .
H H16A 0.5735 0.5770 0.4187 0.066 Uiso calc R 1 . .
C C17 0.6439(7) 0.5466(4) 0.3639(4) 0.0209(10) Uani d . 1 . .
H H17A 0.6989 0.5628 0.3732 0.025 Uiso calc R 1 . .
C C18 0.6363(8) 0.5143(5) 0.3227(4) 0.031(3) Uani d . 1 . .
H H18A 0.6865 0.5098 0.3038 0.037 Uiso calc R 1 . .
C C19 0.5559(7) 0.4884(5) 0.3089(4) 0.024(2) Uani d . 1 . .
H H19A 0.5524 0.4655 0.2814 0.029 Uiso calc R 1 . .
C C20 0.3436(7) 0.5224(4) 0.2645(4) 0.0209(10) Uani d . 1 . .
C C21 0.3840(6) 0.5139(5) 0.2209(4) 0.019(2) Uani d . 1 . .
H H21A 0.4181 0.4783 0.2151 0.023 Uiso calc R 1 . .
C C22 0.3731(6) 0.5589(5) 0.1862(4) 0.022(2) Uani d . 1 . .
H H22A 0.3978 0.5519 0.1570 0.026 Uiso calc R 1 . .
C C23 0.3264(7) 0.6135(4) 0.1943(4) 0.022(2) Uani d . 1 . .
H H23A 0.3219 0.6442 0.1715 0.026 Uiso calc R 1 . .
C C24 0.2863(7) 0.6216(5) 0.2374(4) 0.022(2) Uani d . 1 . .
H H24A 0.2530 0.6576 0.2431 0.027 Uiso calc R 1 . .
C C25 0.2949(7) 0.5764(5) 0.2724(4) 0.027(2) Uani d . 1 . .
H H25A 0.2677 0.5828 0.3011 0.033 Uiso calc R 1 . .
C C26 -0.1120(8) 0.3167(6) 0.4048(4) 0.034(3) Uani d . 1 . .
H H26A -0.1172 0.3248 0.3717 0.041 Uiso calc R 1 . .
H H26B -0.1189 0.3563 0.4211 0.041 Uiso calc R 1 . .
C C27 -0.1841(8) 0.2726(6) 0.4197(4) 0.032(3) Uani d . 1 . .
H H27A -0.2423 0.2915 0.4144 0.038 Uiso calc R 1 . .
H H27B -0.1784 0.2641 0.4528 0.038 Uiso calc R 1 . .
C C28 0.0311(9) 0.1978(6) 0.4858(5) 0.042(3) Uani d . 1 . .
H H28A -0.0234 0.1956 0.4674 0.050 Uiso calc R 1 . .
H H28B 0.0142 0.2029 0.5182 0.050 Uiso calc R 1 . .
C C29 0.0825(10) 0.1385(6) 0.4802(5) 0.045(3) Uani d . 1 . .
H H29A 0.1019 0.1352 0.4481 0.054 Uiso calc R 1 . .
H H29B 0.0426 0.1036 0.4864 0.054 Uiso calc R 1 . .
C C30 -0.0498(8) 0.3739(6) 0.5280(4) 0.032(3) Uani d . 1 . .
H H30A -0.1113 0.3888 0.5279 0.039 Uiso calc R 1 . .
H H30B -0.0113 0.4082 0.5185 0.039 Uiso calc R 1 . .
C C31 -0.0249(10) 0.3533(7) 0.5760(4) 0.042(3) Uani d . 1 . .
H H31A -0.0613 0.3174 0.5846 0.050 Uiso calc R 1 . .
H H31B -0.0378 0.3868 0.5978 0.050 Uiso calc R 1 . .
C C32 0.0983(7) 0.3500(4) 0.3339(4) 0.021(2) Uani d . 1 . .
C C33 0.1725(7) 0.2440(5) 0.3684(4) 0.024(2) Uani d . 1 . .
C C34 0.3240(8) 0.3135(5) 0.3939(4) 0.027(2) Uani d . 1 . .
C C35 0.3336(7) 0.4384(6) 0.4253(4) 0.030(3) Uani d . 1 . .
C C36 0.2369(7) 0.5416(5) 0.3969(4) 0.029(2) Uani d . 1 . .
C C37 0.1579(7) 0.4715(5) 0.3307(4) 0.024(2) Uani d . 1 . .
C C38 0.0446(8) 0.4367(5) 0.4036(4) 0.027(2) Uani d . 1 . .
C C39 0.1298(8) 0.4546(5) 0.4874(4) 0.029(2) Uani d . 1 . .
C C40 0.2281(7) 0.3489(6) 0.4725(4) 0.029(2) Uani d . 1 . .

loop_
_atom_site_aniso_label
_atom_site_aniso_U_11
_atom_site_aniso_U_22
_atom_site_aniso_U_33
_atom_site_aniso_U_12
_atom_site_aniso_U_13
_atom_site_aniso_U_23
Ru1 0.0141(3) 0.0125(3) 0.0223(4) 0.0005(3) 0.0010(3) 0.0020(3)
Ru2 0.0153(3) 0.0145(4) 0.0236(4) -0.0007(3) 0.0036(3) -0.0003(3)
Ru3 0.0196(4) 0.0174(4) 0.0225(4) 0.0016(3) 0.0041(3) 0.0026(3)
As1 0.0125(4) 0.0089(4) 0.0231(5) 0.0008(3) 0.0007(4) 0.0007(4)
As2 0.0133(4) 0.0085(4) 0.0251(5) 0.0000(4) 0.0029(4) 0.0003(4)
Cl1 0.0447(18) 0.0480(19) 0.0480(19) -0.0177(16) 0.0021(15) -0.0110(16)
Cl2 0.059(2) 0.050(2) 0.086(3) 0.0054(19) -0.023(2) 0.012(2)
Cl3 0.060(2) 0.060(2) 0.0340(16) 0.0100(19) -0.0097(15) -0.0030(16)
P1 0.0208(13) 0.0198(13) 0.0254(13) 0.0000(10) 0.0029(10) 0.0038(10)
O1 0.017(4) 0.023(4) 0.034(4) 0.000(3) -0.004(3) -0.001(3)
O2 0.033(4) 0.018(4) 0.052(5) -0.002(3) 0.003(4) 0.007(4)
O3 0.027(4) 0.050(6) 0.049(5) 0.009(4) -0.017(4) -0.011(4)
O4 0.031(5) 0.043(5) 0.054(6) -0.009(4) -0.021(4) 0.015(4)
O5 0.041(5) 0.024(5) 0.062(6) -0.008(4) 0.023(4) -0.019(4)
O6 0.024(4) 0.026(4) 0.044(5) -0.001(3) -0.007(4) 0.010(4)
O7 0.031(4) 0.044(5) 0.043(5) 0.017(4) 0.006(4) 0.014(4)
O8 0.060(6) 0.035(5) 0.045(5) -0.004(5) 0.011(5) -0.011(4)
O9 0.041(5) 0.042(5) 0.033(4) 0.005(4) -0.006(4) 0.018(4)
O10 0.020(4) 0.027(4) 0.036(4) -0.004(3) -0.001(3) -0.003(3)
O11 0.024(4) 0.023(4) 0.043(5) -0.002(3) 0.007(3) 0.007(4)
O12 0.028(4) 0.038(5) 0.030(4) -0.003(4) 0.010(3) -0.003(4)
C1 0.017(2) 0.011(2) 0.035(3) -0.0042(18) 0.001(2) -0.002(2)
C2 0.017(5) 0.027(5) 0.026(5) -0.004(4) -0.003(4) 0.003(4)
C3 0.029(6) 0.020(5) 0.031(6) 0.003(4) -0.011(5) 0.003(4)
C4 0.025(5) 0.016(5) 0.034(6) 0.002(4) -0.005(4) -0.008(4)
C5 0.017(5) 0.021(5) 0.033(6) 0.004(4) 0.001(4) -0.005(4)
C6 0.025(5) 0.010(4) 0.030(5) -0.002(4) 0.003(4) 0.001(4)
C7 0.017(2) 0.011(2) 0.035(3) -0.0042(18) 0.001(2) -0.002(2)
C8 0.023(5) 0.022(5) 0.027(5) 0.000(4) -0.001(4) -0.003(4)
C9 0.016(5) 0.030(6) 0.040(6) 0.000(4) 0.001(5) -0.009(5)
C10 0.023(5) 0.032(6) 0.033(6) 0.004(5) -0.009(4) -0.008(5)
C11 0.037(6) 0.024(6) 0.029(6) 0.003(5) -0.003(5) 0.006(5)
C12 0.025(5) 0.017(5) 0.031(5) 0.001(4) 0.002(5) -0.003(4)
C13 0.007(4) 0.006(4) 0.034(5) 0.001(3) 0.003(4) -0.003(4)
C14 0.018(5) 0.013(5) 0.031(5) -0.005(4) 0.001(4) 0.001(4)
C15 0.028(6) 0.061(9) 0.049(8) -0.024(6) 0.012(6) -0.026(7)
C16 0.038(7) 0.081(11) 0.047(8) -0.029(8) 0.012(6) -0.038(8)
C17 0.017(2) 0.011(2) 0.035(3) -0.0042(18) 0.001(2) -0.002(2)
C18 0.020(5) 0.023(5) 0.050(7) 0.005(4) 0.002(5) 0.007(5)
C19 0.023(5) 0.014(5) 0.036(6) 0.005(4) 0.000(4) -0.004(4)
C20 0.017(2) 0.011(2) 0.035(3) -0.0042(18) 0.001(2) -0.002(2)
C21 0.009(4) 0.019(5) 0.031(5) -0.002(4) 0.002(4) -0.001(4)
C22 0.012(4) 0.029(5) 0.024(5) 0.000(4) 0.002(4) -0.001(4)
C23 0.022(5) 0.010(4) 0.034(6) 0.005(4) -0.003(4) 0.005(4)
C24 0.021(5) 0.012(5) 0.035(6) 0.000(4) 0.009(4) 0.001(4)
C25 0.017(5) 0.029(6) 0.036(6) 0.000(4) 0.009(4) 0.005(5)
C26 0.032(6) 0.033(7) 0.037(7) -0.002(5) -0.005(5) 0.003(5)
C27 0.027(6) 0.030(6) 0.038(6) -0.003(5) 0.001(5) 0.002(5)
C28 0.044(7) 0.023(6) 0.057(8) -0.011(6) 0.003(6) 0.017(6)
C29 0.054(9) 0.028(7) 0.053(8) -0.005(6) -0.005(7) 0.005(6)
C30 0.028(6) 0.030(6) 0.039(7) 0.005(5) 0.009(5) -0.004(5)
C31 0.052(8) 0.042(7) 0.031(6) -0.010(6) 0.016(6) -0.004(6)
C32 0.029(6) 0.008(4) 0.026(5) -0.002(4) 0.004(4) -0.001(4)
C33 0.021(5) 0.021(5) 0.031(6) 0.001(4) 0.002(4) 0.010(4)
C34 0.032(6) 0.022(5) 0.026(5) 0.003(5) -0.003(5) -0.008(4)
C35 0.016(5) 0.038(6) 0.036(6) -0.018(5) 0.003(5) 0.000(5)
C36 0.024(5) 0.026(6) 0.036(6) -0.008(5) 0.007(5) 0.000(5)
C37 0.019(5) 0.018(5) 0.036(6) 0.002(4) 0.007(4) 0.007(4)
C38 0.027(6) 0.025(6) 0.031(6) 0.000(5) 0.013(5) 0.000(5)
C39 0.037(6) 0.018(5) 0.031(6) 0.007(5) 0.010(5) -0.002(5)
C40 0.026(6) 0.031(6) 0.029(6) -0.006(5) 0.000(5) 0.004(5)

loop_
_atom_type_symbol
_atom_type_description
_atom_type_scat_dispersion_real
_atom_type_scat_dispersion_imag
_atom_type_scat_source
C C 0.0033 0.0016 'International Tables Vol C Tables 4.2.6.8 and 6.1.1.4'
H H 0.0000 0.0000 'International Tables Vol C Tables 4.2.6.8 and 6.1.1.4'
O O 0.0106 0.0060 'International Tables Vol C Tables 4.2.6.8 and 6.1.1.4'
P P 0.1023 0.0942 'International Tables Vol C Tables 4.2.6.8 and 6.1.1.4'
Cl Cl 0.1484 0.1585 'International Tables Vol C Tables 4.2.6.8 and 6.1.1.4'
As As 0.0499 2.0058 'International Tables Vol C Tables 4.2.6.8 and 6.1.1.4'
Ru Ru -1.2594 0.8363 'International Tables Vol C Tables 4.2.6.8 and 6.1.1.4'

loop_
_geom_angle_atom_site_label_1
_geom_angle_atom_site_label_2
_geom_angle_atom_site_label_3
_geom_angle_site_symmetry_1
_geom_angle_site_symmetry_3
_geom_angle
_geom_angle_publ_flag
C33 Ru1 C34 . . 94.3(5) ?
C33 Ru1 C32 . . 89.8(4) ?
C34 Ru1 C32 . . 175.0(4) ?
C33 Ru1 As1 . . 101.7(3) ?
C34 Ru1 As1 . . 86.9(3) ?
C32 Ru1 As1 . . 94.8(3) ?
C33 Ru1 Ru3 . . 105.9(3) ?
C34 Ru1 Ru3 . . 94.3(3) ?
C32 Ru1 Ru3 . . 81.9(3) ?
As1 Ru1 Ru3 . . 152.20(4) ?
C33 Ru1 Ru2 . . 165.5(3) ?
C34 Ru1 Ru2 . . 85.6(3) ?
C32 Ru1 Ru2 . . 89.7(3) ?
As1 Ru1 Ru2 . . 92.85(4) ?
Ru3 Ru1 Ru2 . . 59.66(3) ?
C36 Ru2 C37 . . 90.3(5) ?
C36 Ru2 C35 . . 92.9(5) ?
C37 Ru2 C35 . . 174.6(4) ?
C36 Ru2 As2 . . 102.8(3) ?
C37 Ru2 As2 . . 89.7(3) ?
C35 Ru2 As2 . . 93.9(3) ?
C36 Ru2 Ru3 . . 102.3(3) ?
C37 Ru2 Ru3 . . 94.8(3) ?
C35 Ru2 Ru3 . . 80.3(3) ?
As2 Ru2 Ru3 . . 154.52(4) ?
C36 Ru2 Ru1 . . 160.8(3) ?
C37 Ru2 Ru1 . . 84.8(3) ?
C35 Ru2 Ru1 . . 90.9(4) ?
As2 Ru2 Ru1 . . 95.74(4) ?
Ru3 Ru2 Ru1 . . 59.85(3) ?
C39 Ru3 C38 . . 91.8(5) ?
C39 Ru3 C40 . . 90.2(5) ?
C38 Ru3 C40 . . 177.2(5) ?
C39 Ru3 P1 . . 108.7(4) ?
C38 Ru3 P1 . . 91.7(3) ?
C40 Ru3 P1 . . 89.5(3) ?
C39 Ru3 Ru2 . . 98.3(3) ?
C38 Ru3 Ru2 . . 81.2(3) ?
C40 Ru3 Ru2 . . 96.6(3) ?
P1 Ru3 Ru2 . . 152.34(8) ?
C39 Ru3 Ru1 . . 155.6(4) ?
C38 Ru3 Ru1 . . 96.1(3) ?
C40 Ru3 Ru1 . . 81.3(3) ?
P1 Ru3 Ru1 . . 94.11(8) ?
Ru2 Ru3 Ru1 . . 60.49(3) ?
C7 As1 C1 . . 99.3(4) ?
C7 As1 C13 . . 107.8(4) ?
C1 As1 C13 . . 98.0(4) ?
C7 As1 Ru1 . . 116.8(3) ?
C1 As1 Ru1 . . 118.7(3) ?
C13 As1 Ru1 . . 113.7(3) ?
C14 As2 C20 . . 98.6(4) ?
C14 As2 C13 . . 102.5(4) ?
C20 As2 C13 . . 104.3(4) ?
C14 As2 Ru2 . . 116.0(3) ?
C20 As2 Ru2 . . 118.9(3) ?
C13 As2 Ru2 . . 114.1(3) ?
O11 P1 O10 . . 99.7(4) ?
O11 P1 O12 . . 103.0(4) ?
O10 P1 O12 . . 98.6(4) ?
O11 P1 Ru3 . . 114.5(3) ?
O10 P1 Ru3 . . 115.4(3) ?
O12 P1 Ru3 . . 122.2(3) ?
C26 O10 P1 . . 122.8(7) ?
C28 O11 P1 . . 121.2(8) ?
C30 O12 P1 . . 126.5(7) ?
C2 C1 C6 . . 119.3(10) ?
C2 C1 As1 . . 121.4(8) ?
C6 C1 As1 . . 119.3(8) ?
C1 C2 C3 . . 120.5(10) ?
C1 C2 H2A . . 119.7 ?
C3 C2 H2A . . 119.7 ?
C4 C3 C2 . . 118.2(10) ?
C4 C3 H3A . . 120.9 ?
C2 C3 H3A . . 120.9 ?
C5 C4 C3 . . 121.6(10) ?
C5 C4 H4A . . 119.2 ?
C3 C4 H4A . . 119.2 ?
C4 C5 C6 . . 119.9(10) ?
C4 C5 H5A . . 120.1 ?
C6 C5 H5A . . 120.1 ?
C5 C6 C1 . . 120.3(10) ?
C5 C6 H6A . . 119.8 ?
C1 C6 H6A . . 119.8 ?
C12 C7 C8 . . 119.3(10) ?
C12 C7 As1 . . 125.5(8) ?
C8 C7 As1 . . 115.1(8) ?
C9 C8 C7 . . 120.8(10) ?
C9 C8 H8A . . 119.6 ?
C7 C8 H8A . . 119.6 ?
C10 C9 C8 . . 118.6(10) ?
C10 C9 H9A . . 120.7 ?
C8 C9 H9A . . 120.7 ?
C9 C10 C11 . . 121.6(10) ?
C9 C10 H10A . . 119.2 ?
C11 C10 H10A . . 119.2 ?
C10 C11 C12 . . 119.8(11) ?
C10 C11 H11A . . 120.1 ?
C12 C11 H11A . . 120.1 ?
C7 C12 C11 . . 120.0(10) ?
C7 C12 H12A . . 120.0 ?
C11 C12 H12A . . 120.0 ?
As2 C13 As1 . . 112.7(4) ?
As2 C13 H13A . . 109.1 ?
As1 C13 H13A . . 109.1 ?
As2 C13 H13B . . 109.1 ?
As1 C13 H13B . . 109.1 ?
H13A C13 H13B . . 107.8 ?
C15 C14 C19 . . 119.9(10) ?
C15 C14 As2 . . 119.1(8) ?
C19 C14 As2 . . 120.9(8) ?
C14 C15 C16 . . 118.8(11) ?
C14 C15 H15A . . 120.6 ?
C16 C15 H15A . . 120.6 ?
C17 C16 C15 . . 121.5(12) ?
C17 C16 H16A . . 119.3 ?
C15 C16 H16A . . 119.3 ?
C16 C17 C18 . . 119.0(10) ?
C16 C17 H17A . . 120.5 ?
C18 C17 H17A . . 120.5 ?
C17 C18 C19 . . 121.4(11) ?
C17 C18 H18A . . 119.3 ?
C19 C18 H18A . . 119.3 ?
C18 C19 C14 . . 119.4(10) ?
C18 C19 H19A . . 120.3 ?
C14 C19 H19A . . 120.3 ?
C25 C20 C21 . . 118.7(10) ?
C25 C20 As2 . . 118.0(8) ?
C21 C20 As2 . . 122.9(7) ?
C22 C21 C20 . . 120.0(9) ?
C22 C21 H21A . . 120.0 ?
C20 C21 H21A . . 120.0 ?
C23 C22 C21 . . 121.4(10) ?
C23 C22 H22A . . 119.3 ?
C21 C22 H22A . . 119.3 ?
C22 C23 C24 . . 118.3(9) ?
C22 C23 H23A . . 120.8 ?
C24 C23 H23A . . 120.8 ?
C23 C24 C25 . . 121.2(9) ?
C23 C24 H24A . . 119.4 ?
C25 C24 H24A . . 119.4 ?
C20 C25 C24 . . 120.3(10) ?
C20 C25 H25A . . 119.8 ?
C24 C25 H25A . . 119.8 ?
O10 C26 C27 . . 110.4(10) ?
O10 C26 H26A . . 109.6 ?
C27 C26 H26A . . 109.6 ?
O10 C26 H26B . . 109.6 ?
C27 C26 H26B . . 109.6 ?
H26A C26 H26B . . 108.1 ?
C26 C27 Cl1 . . 110.2(9) ?
C26 C27 H27A . . 109.6 ?
Cl1 C27 H27A . . 109.6 ?
C26 C27 H27B . . 109.6 ?
Cl1 C27 H27B . . 109.6 ?
H27A C27 H27B . . 108.1 ?
O11 C28 C29 . . 111.0(11) ?
O11 C28 H28A . . 109.4 ?
C29 C28 H28A . . 109.4 ?
O11 C28 H28B . . 109.4 ?
C29 C28 H28B . . 109.4 ?
H28A C28 H28B . . 108.0 ?
C28 C29 Cl2 . . 115.1(10) ?
C28 C29 H29A . . 108.5 ?
Cl2 C29 H29A . . 108.5 ?
C28 C29 H29B . . 108.5 ?
Cl2 C29 H29B . . 108.5 ?
H29A C29 H29B . . 107.5 ?
O12 C30 C31 . . 110.2(10) ?
O12 C30 H30A . . 109.6 ?
C31 C30 H30A . . 109.6 ?
O12 C30 H30B . . 109.6 ?
C31 C30 H30B . . 109.6 ?
H30A C30 H30B . . 108.1 ?
C30 C31 Cl3 . . 112.0(9) ?
C30 C31 H31A . . 109.2 ?
Cl3 C31 H31A . . 109.2 ?
C30 C31 H31B . . 109.2 ?
Cl3 C31 H31B . . 109.2 ?
H31A C31 H31B . . 107.9 ?
O1 C32 Ru1 . . 173.4(9) ?
O2 C33 Ru1 . . 176.6(10) ?
O3 C34 Ru1 . . 174.5(10) ?
O4 C35 Ru2 . . 173.8(10) ?
O5 C36 Ru2 . . 176.3(11) ?
O6 C37 Ru2 . . 172.6(9) ?
O7 C38 Ru3 . . 173.4(10) ?
O8 C39 Ru3 . . 178.1(12) ?
O9 C40 Ru3 . . 172.9(10) ?

loop_
_geom_bond_atom_site_label_1
_geom_bond_atom_site_label_2
_geom_bond_site_symmetry_2
_geom_bond_distance
_geom_bond_publ_flag
Ru1 C33 . 1.894(11) ?
Ru1 C34 . 1.924(11) ?
Ru1 C32 . 1.941(11) ?
Ru1 As1 . 2.4182(12) ?
Ru1 Ru3 . 2.8437(11) ?
Ru1 Ru2 . 2.8621(11) ?
Ru2 C36 . 1.878(12) ?
Ru2 C37 . 1.917(11) ?
Ru2 C35 . 1.928(12) ?
Ru2 As2 . 2.4341(12) ?
Ru2 Ru3 . 2.8382(11) ?
Ru3 C39 . 1.904(11) ?
Ru3 C38 . 1.923(12) ?
Ru3 C40 . 1.942(12) ?
Ru3 P1 . 2.280(3) ?
As1 C7 . 1.938(11) ?
As1 C1 . 1.948(10) ?
As1 C13 . 1.969(9) ?
As2 C14 . 1.943(10) ?
As2 C20 . 1.949(11) ?
As2 C13 . 1.955(9) ?
Cl1 C27 . 1.779(12) ?
Cl2 C29 . 1.744(15) ?
Cl3 C31 . 1.784(15) ?
P1 O11 . 1.589(8) ?
P1 O10 . 1.605(8) ?
P1 O12 . 1.610(8) ?
O1 C32 . 1.130(13) ?
O2 C33 . 1.147(13) ?
O3 C34 . 1.151(14) ?
O4 C35 . 1.172(14) ?
O5 C36 . 1.157(14) ?
O6 C37 . 1.155(13) ?
O7 C38 . 1.153(14) ?
O8 C39 . 1.139(14) ?
O9 C40 . 1.131(14) ?
O10 C26 . 1.442(14) ?
O11 C28 . 1.427(13) ?
O12 C30 . 1.440(14) ?
C1 C2 . 1.378(14) ?
C1 C6 . 1.402(14) ?
C2 C3 . 1.420(15) ?
C2 H2A . 0.9300 ?
C3 C4 . 1.382(16) ?
C3 H3A . 0.9300 ?
C4 C5 . 1.373(15) ?
C4 H4A . 0.9300 ?
C5 C6 . 1.382(14) ?
C5 H5A . 0.9300 ?
C6 H6A . 0.9300 ?
C7 C12 . 1.381(14) ?
C7 C8 . 1.400(14) ?
C8 C9 . 1.397(15) ?
C8 H8A . 0.9300 ?
C9 C10 . 1.367(17) ?
C9 H9A . 0.9300 ?
C10 C11 . 1.383(16) ?
C10 H10A . 0.9300 ?
C11 C12 . 1.392(15) ?
C11 H11A . 0.9300 ?
C12 H12A . 0.9300 ?
C13 H13A . 0.9700 ?
C13 H13B . 0.9700 ?
C14 C15 . 1.383(16) ?
C14 C19 . 1.401(15) ?
C15 C16 . 1.399(17) ?
C15 H15A . 0.9300 ?
C16 C17 . 1.374(16) ?
C16 H16A . 0.9300 ?
C17 C18 . 1.374(16) ?
C17 H17A . 0.9300 ?
C18 C19 . 1.379(15) ?
C18 H18A . 0.9300 ?
C19 H19A . 0.9300 ?
C20 C25 . 1.383(14) ?
C20 C21 . 1.401(14) ?
C21 C22 . 1.394(14) ?
C21 H21A . 0.9300 ?
C22 C23 . 1.378(14) ?
C22 H22A . 0.9300 ?
C23 C24 . 1.385(15) ?
C23 H23A . 0.9300 ?
C24 C25 . 1.398(15) ?
C24 H24A . 0.9300 ?
C25 H25A . 0.9300 ?
C26 C27 . 1.492(16) ?
C26 H26A . 0.9700 ?
C26 H26B . 0.9700 ?
C27 H27A . 0.9700 ?
C27 H27B . 0.9700 ?
C28 C29 . 1.487(18) ?
C28 H28A . 0.9700 ?
C28 H28B . 0.9700 ?
C29 H29A . 0.9700 ?
C29 H29B . 0.9700 ?
C30 C31 . 1.493(18) ?
C30 H30A . 0.9700 ?
C30 H30B . 0.9700 ?
C31 H31A . 0.9700 ?
C31 H31B . 0.9700 ?

loop_
_geom_hbond_atom_site_label_D
_geom_hbond_atom_site_label_H
_geom_hbond_atom_site_label_A
_geom_hbond_site_symmetry_A
_geom_hbond_distance_DH
_geom_hbond_distance_HA
_geom_hbond_distance_DA
_geom_hbond_angle_DHA
_geom_hbond_publ_flag
C19 H19A O6 6_656 0.9300 2.5700 3.275(14) 133.00 yes
C27 H27B O9 3_456 0.9700 2.4700 3.231(15) 135.00 yes
C30 H30A O5 5_566 0.9700 2.5600 3.297(15) 133.00 yes
C4 H4A Cg1 4_645 0.9300 2.7700 3.468(11) 133.00 y
C9 H9A Cg2 6_455 0.9300 2.8900 3.684(12) 144.00 y
C18 H18A Cg1 6_555 0.9300 2.7100 3.505(12) 145.00 y
C24 H24A Cg2 7_555 0.9300 2.6900 3.473(11) 142.00 y

loop_
_geom_torsion_atom_site_label_1
_geom_torsion_atom_site_label_2
_geom_torsion_atom_site_label_3
_geom_torsion_atom_site_label_4
_geom_torsion_site_symmetry_1
_geom_torsion_site_symmetry_2
_geom_torsion_site_symmetry_3
_geom_torsion_site_symmetry_4
_geom_torsion
_geom_torsion_publ_flag
C33 Ru1 Ru2 C36 . . . . -30.3(17) ?
C34 Ru1 Ru2 C36 . . . . -120.6(12) ?
C32 Ru1 Ru2 C36 . . . . 57.8(12) ?
As1 Ru1 Ru2 C36 . . . . 152.7(11) ?
Ru3 Ru1 Ru2 C36 . . . . -23.0(11) ?
C33 Ru1 Ru2 C37 . . . . -105.9(13) ?
C34 Ru1 Ru2 C37 . . . . 163.7(5) ?
C32 Ru1 Ru2 C37 . . . . -17.8(4) ?
As1 Ru1 Ru2 C37 . . . . 77.0(3) ?
Ru3 Ru1 Ru2 C37 . . . . -98.6(3) ?
C33 Ru1 Ru2 C35 . . . . 70.9(13) ?
C34 Ru1 Ru2 C35 . . . . -19.4(5) ?
C32 Ru1 Ru2 C35 . . . . 159.1(4) ?
As1 Ru1 Ru2 C35 . . . . -106.1(3) ?
Ru3 Ru1 Ru2 C35 . . . . 78.2(3) ?
C33 Ru1 Ru2 As2 . . . . 164.9(13) ?
C34 Ru1 Ru2 As2 . . . . 74.6(3) ?
C32 Ru1 Ru2 As2 . . . . -106.9(3) ?
As1 Ru1 Ru2 As2 . . . . -12.09(4) ?
Ru3 Ru1 Ru2 As2 . . . . 172.24(4) ?
C33 Ru1 Ru2 Ru3 . . . . -7.3(13) ?
C34 Ru1 Ru2 Ru3 . . . . -97.6(3) ?
C32 Ru1 Ru2 Ru3 . . . . 80.8(3) ?
As1 Ru1 Ru2 Ru3 . . . . 175.68(4) ?
C36 Ru2 Ru3 C39 . . . . -20.3(5) ?
C37 Ru2 Ru3 C39 . . . . -111.6(5) ?
C35 Ru2 Ru3 C39 . . . . 70.5(5) ?
As2 Ru2 Ru3 C39 . . . . 149.0(4) ?
Ru1 Ru2 Ru3 C39 . . . . 167.2(4) ?
C36 Ru2 Ru3 C38 . . . . 70.2(5) ?
C37 Ru2 Ru3 C38 . . . . -21.1(5) ?
C35 Ru2 Ru3 C38 . . . . 161.1(5) ?
As2 Ru2 Ru3 C38 . . . . -120.4(4) ?
Ru1 Ru2 Ru3 C38 . . . . -102.2(3) ?
C36 Ru2 Ru3 C40 . . . . -111.5(5) ?
C37 Ru2 Ru3 C40 . . . . 157.2(5) ?
C35 Ru2 Ru3 C40 . . . . -20.6(5) ?
As2 Ru2 Ru3 C40 . . . . 57.9(4) ?
Ru1 Ru2 Ru3 C40 . . . . 76.1(4) ?
C36 Ru2 Ru3 P1 . . . . 146.9(4) ?
C37 Ru2 Ru3 P1 . . . . 55.6(4) ?
C35 Ru2 Ru3 P1 . . . . -122.3(4) ?
As2 Ru2 Ru3 P1 . . . . -43.8(2) ?
Ru1 Ru2 Ru3 P1 . . . . -25.54(17) ?
C36 Ru2 Ru3 Ru1 . . . . 172.4(4) ?
C37 Ru2 Ru3 Ru1 . . . . 81.1(3) ?
C35 Ru2 Ru3 Ru1 . . . . -96.7(4) ?
As2 Ru2 Ru3 Ru1 . . . . -18.21(10) ?
C33 Ru1 Ru3 C39 . . . . 146.1(9) ?
C34 Ru1 Ru3 C39 . . . . 50.3(9) ?
C32 Ru1 Ru3 C39 . . . . -126.4(9) ?
As1 Ru1 Ru3 C39 . . . . -41.3(8) ?
Ru2 Ru1 Ru3 C39 . . . . -32.0(8) ?
C33 Ru1 Ru3 C38 . . . . -105.7(5) ?
C34 Ru1 Ru3 C38 . . . . 158.6(5) ?
C32 Ru1 Ru3 C38 . . . . -18.2(4) ?
As1 Ru1 Ru3 C38 . . . . 66.9(3) ?
Ru2 Ru1 Ru3 C38 . . . . 76.2(3) ?
C33 Ru1 Ru3 C40 . . . . 75.4(5) ?
C34 Ru1 Ru3 C40 . . . . -20.4(5) ?
C32 Ru1 Ru3 C40 . . . . 162.9(4) ?
As1 Ru1 Ru3 C40 . . . . -112.0(3) ?
Ru2 Ru1 Ru3 C40 . . . . -102.7(3) ?
C33 Ru1 Ru3 P1 . . . . -13.5(3) ?
C34 Ru1 Ru3 P1 . . . . -109.2(4) ?
C32 Ru1 Ru3 P1 . . . . 74.0(3) ?
As1 Ru1 Ru3 P1 . . . . 159.13(11) ?
Ru2 Ru1 Ru3 P1 . . . . 168.42(8) ?
C33 Ru1 Ru3 Ru2 . . . . 178.1(3) ?
C34 Ru1 Ru3 Ru2 . . . . 82.3(3) ?
C32 Ru1 Ru3 Ru2 . . . . -94.4(3) ?
As1 Ru1 Ru3 Ru2 . . . . -9.29(9) ?
C33 Ru1 As1 C7 . . . . 83.0(5) ?
C34 Ru1 As1 C7 . . . . 176.8(5) ?
C32 Ru1 As1 C7 . . . . -7.9(4) ?
Ru3 Ru1 As1 C7 . . . . -89.8(3) ?
Ru2 Ru1 As1 C7 . . . . -97.8(3) ?
C33 Ru1 As1 C1 . . . . -36.0(5) ?
C34 Ru1 As1 C1 . . . . 57.8(5) ?
C32 Ru1 As1 C1 . . . . -126.8(4) ?
Ru3 Ru1 As1 C1 . . . . 151.3(3) ?
Ru2 Ru1 As1 C1 . . . . 143.2(3) ?
C33 Ru1 As1 C13 . . . . -150.4(4) ?
C34 Ru1 As1 C13 . . . . -56.6(4) ?
C32 Ru1 As1 C13 . . . . 118.8(4) ?
Ru3 Ru1 As1 C13 . . . . 36.9(3) ?
Ru2 Ru1 As1 C13 . . . . 28.8(3) ?
C36 Ru2 As2 C14 . . . . 61.0(5) ?
C37 Ru2 As2 C14 . . . . 151.2(5) ?
C35 Ru2 As2 C14 . . . . -32.8(5) ?
Ru3 Ru2 As2 C14 . . . . -108.3(3) ?
Ru1 Ru2 As2 C14 . . . . -124.1(3) ?
C36 Ru2 As2 C20 . . . . -56.4(5) ?
C37 Ru2 As2 C20 . . . . 33.8(5) ?
C35 Ru2 As2 C20 . . . . -150.2(5) ?
Ru3 Ru2 As2 C20 . . . . 134.3(3) ?
Ru1 Ru2 As2 C20 . . . . 118.5(3) ?
C36 Ru2 As2 C13 . . . . 179.9(5) ?
C37 Ru2 As2 C13 . . . . -89.9(4) ?
C35 Ru2 As2 C13 . . . . 86.1(5) ?
Ru3 Ru2 As2 C13 . . . . 10.5(3) ?
Ru1 Ru2 As2 C13 . . . . -5.2(3) ?
C39 Ru3 P1 O11 . . . . -109.6(5) ?
C38 Ru3 P1 O11 . . . . 157.9(5) ?
C40 Ru3 P1 O11 . . . . -19.6(5) ?
Ru2 Ru3 P1 O11 . . . . 83.8(4) ?
Ru1 Ru3 P1 O11 . . . . 61.7(4) ?
C39 Ru3 P1 O10 . . . . 135.5(5) ?
C38 Ru3 P1 O10 . . . . 43.0(5) ?
C40 Ru3 P1 O10 . . . . -134.5(5) ?
Ru2 Ru3 P1 O10 . . . . -31.1(4) ?
Ru1 Ru3 P1 O10 . . . . -53.2(3) ?
C39 Ru3 P1 O12 . . . . 15.9(5) ?
C38 Ru3 P1 O12 . . . . -76.6(5) ?
C40 Ru3 P1 O12 . . . . 105.9(5) ?
Ru2 Ru3 P1 O12 . . . . -150.8(4) ?
Ru1 Ru3 P1 O12 . . . . -172.9(4) ?
O11 P1 O10 C26 . . . . 145.8(8) ?
O12 P1 O10 C26 . . . . 40.9(9) ?
Ru3 P1 O10 C26 . . . . -91.0(8) ?
O10 P1 O11 C28 . . . . -59.6(10) ?
O12 P1 O11 C28 . . . . 41.7(10) ?
Ru3 P1 O11 C28 . . . . 176.6(9) ?
O11 P1 O12 C30 . . . . 120.5(9) ?
O10 P1 O12 C30 . . . . -137.4(9) ?
Ru3 P1 O12 C30 . . . . -9.9(11) ?
C7 As1 C1 C2 . . . . -134.8(8) ?
C13 As1 C1 C2 . . . . 115.6(9) ?
Ru1 As1 C1 C2 . . . . -7.1(10) ?
C7 As1 C1 C6 . . . . 44.8(9) ?
C13 As1 C1 C6 . . . . -64.8(9) ?
Ru1 As1 C1 C6 . . . . 172.5(7) ?
C6 C1 C2 C3 . . . . 1.1(15) ?
As1 C1 C2 C3 . . . . -179.3(8) ?
C1 C2 C3 C4 . . . . -0.8(15) ?
C2 C3 C4 C5 . . . . 0.8(16) ?
C3 C4 C5 C6 . . . . -0.9(16) ?
C4 C5 C6 C1 . . . . 1.2(16) ?
C2 C1 C6 C5 . . . . -1.3(15) ?
As1 C1 C6 C5 . . . . 179.1(8) ?
C1 As1 C7 C12 . . . . -99.4(9) ?
C13 As1 C7 C12 . . . . 2.1(10) ?
Ru1 As1 C7 C12 . . . . 131.7(8) ?
C1 As1 C7 C8 . . . . 75.7(8) ?
C13 As1 C7 C8 . . . . 177.3(7) ?
Ru1 As1 C7 C8 . . . . -53.2(8) ?
C12 C7 C8 C9 . . . . -0.1(16) ?
As1 C7 C8 C9 . . . . -175.5(8) ?
C7 C8 C9 C10 . . . . -1.0(16) ?
C8 C9 C10 C11 . . . . 0.9(17) ?
C9 C10 C11 C12 . . . . 0.2(18) ?
C8 C7 C12 C11 . . . . 1.2(16) ?
As1 C7 C12 C11 . . . . 176.1(8) ?
C10 C11 C12 C7 . . . . -1.2(17) ?
C14 As2 C13 As1 . . . . 152.2(5) ?
C20 As2 C13 As1 . . . . -105.4(5) ?
Ru2 As2 C13 As1 . . . . 25.9(6) ?
C7 As1 C13 As2 . . . . 93.3(6) ?
C1 As1 C13 As2 . . . . -164.1(5) ?
Ru1 As1 C13 As2 . . . . -37.9(6) ?
C20 As2 C14 C15 . . . . 108.7(11) ?
C13 As2 C14 C15 . . . . -144.4(10) ?
Ru2 As2 C14 C15 . . . . -19.4(11) ?
C20 As2 C14 C19 . . . . -68.2(9) ?
C13 As2 C14 C19 . . . . 38.6(9) ?
Ru2 As2 C14 C19 . . . . 163.6(7) ?
C19 C14 C15 C16 . . . . 0(2) ?
As2 C14 C15 C16 . . . . -177.1(12) ?
C14 C15 C16 C17 . . . . 0(3) ?
C15 C16 C17 C18 . . . . 1(2) ?
C16 C17 C18 C19 . . . . -1.9(18) ?
C17 C18 C19 C14 . . . . 2.0(16) ?
C15 C14 C19 C18 . . . . -1.0(17) ?
As2 C14 C19 C18 . . . . 176.0(8) ?
C14 As2 C20 C25 . . . . -94.4(9) ?
C13 As2 C20 C25 . . . . 160.3(8) ?
Ru2 As2 C20 C25 . . . . 31.8(9) ?
C14 As2 C20 C21 . . . . 79.0(9) ?
C13 As2 C20 C21 . . . . -26.3(9) ?
Ru2 As2 C20 C21 . . . . -154.8(7) ?
C25 C20 C21 C22 . . . . -1.4(14) ?
As2 C20 C21 C22 . . . . -174.7(7) ?
C20 C21 C22 C23 . . . . 3.0(15) ?
C21 C22 C23 C24 . . . . -3.2(15) ?
C22 C23 C24 C25 . . . . 1.8(16) ?
C21 C20 C25 C24 . . . . 0.1(15) ?
As2 C20 C25 C24 . . . . 173.8(8) ?
C23 C24 C25 C20 . . . . -0.3(17) ?
P1 O10 C26 C27 . . . . -105.3(10) ?
O10 C26 C27 Cl1 . . . . -62.3(12) ?
P1 O11 C28 C29 . . . . 158.8(9) ?
O11 C28 C29 Cl2 . . . . 65.8(15) ?
P1 O12 C30 C31 . . . . -107.2(11) ?
O12 C30 C31 Cl3 . . . . 65.1(12) ?
